data_7048735
loop_
_publ_author_name
'Jiang, Dongmei'
'Yang, Xiaoping'
'Chen, Hongfen'
'Wang, Fei'
'Wang, Shiqing'
'Zhu, Ting'
'Zhang, Lijie'
'Huang, Shaoming'

_publ_section_title
;
 Cation sensing by luminescent high-nuclearity Zn-Eu Schiff base nanoscale
 complexes: high sensitivity to Ag<sup>+</sup> and Cd<sup>2+</sup> ions at
 the ppm level.
;
_journal_issue 6
_journal_name_full 'Dalton transactions (Cambridge, England : 2003)'
_journal_page_first 2206
_journal_page_last 2212
_journal_paper_doi 10.1039/c8dt04942d
_journal_volume 48
_journal_year 2019
_chemical_formula_sum 'C72.5 H76 Eu2 N4 O26.5 Zn2'
_chemical_formula_weight 1862.03
_chemical_name_systematic Cluster-1
_chemical_properties_physical Heat-sensitive
_space_group_IT_number 14
_space_group_name_Hall '-P 2yn'
_space_group_name_H-M_alt 'P 1 21/n 1'
_symmetry_cell_setting monoclinic
_symmetry_space_group_name_Hall '-P 2yn'
_symmetry_space_group_name_H-M 'P 1 21/n 1'
_atom_sites_solution_hydrogens geom
_atom_sites_solution_primary direct
_atom_sites_solution_secondary difmap
_audit_creation_method SHELXL-97
_audit_update_record
;
2018-06-05 deposited with the CCDC.
2019-01-03 downloaded from the CCDC.
;
_cell_angle_alpha 90.00
_cell_angle_beta 100.311(4)
_cell_angle_gamma 90.00
_cell_formula_units_Z 4
_cell_length_a 19.051(4)
_cell_length_b 20.642(4)
_cell_length_c 22.340(4)
_cell_measurement_reflns_used 7229
_cell_measurement_temperature 190(1)
_cell_measurement_theta_max 27.8019
_cell_measurement_theta_min 1.3077
_cell_volume 8643(3)
_computing_cell_refinement 'Collect software, Nonius B.V. 1998'
_computing_data_collection 'Collect software, Nonius B.V. 1998'
_computing_data_reduction
;
DENZO and Scalepack (Otwinoski and Minor, 1997)
;
_computing_molecular_graphics 'XP SHELXTL/PC, Siemens Analytical'
_computing_structure_refinement 'XL SHELXTL/PC, Siemens Analytical'
_computing_structure_solution
;

SIR97 - Altomare A., Burla M.C., Camalli M., Cascarano G.L., Giacovazzo C., 
Guagliardi A., Moliterni A.G.G., Polidori G.,Spagna R.
;
_diffrn_ambient_temperature 190(1)
_diffrn_detector_area_resol_mean 13.6612
_diffrn_measured_fraction_theta_full 0.996
_diffrn_measured_fraction_theta_max 0.996
_diffrn_measurement_device_type 'Mercury2 (2x2 bin mode)'
_diffrn_measurement_method dtprofit.ref
_diffrn_radiation_monochromator graphite
_diffrn_radiation_source 'fine-focus sealed tube'
_diffrn_radiation_type MoK\a
_diffrn_radiation_wavelength 0.71073
_diffrn_reflns_av_R_equivalents 0.0843
_diffrn_reflns_av_sigmaI/netI 0.0766
_diffrn_reflns_limit_h_max 22
_diffrn_reflns_limit_h_min -22
_diffrn_reflns_limit_k_max 24
_diffrn_reflns_limit_k_min -24
_diffrn_reflns_limit_l_max 26
_diffrn_reflns_limit_l_min -26
_diffrn_reflns_number 59567
_diffrn_reflns_theta_full 25.00
_diffrn_reflns_theta_max 25.00
_diffrn_reflns_theta_min 1.35
_exptl_absorpt_coefficient_mu 2.052
_exptl_absorpt_correction_T_max 1.0000
_exptl_absorpt_correction_T_min 0.7565
_exptl_absorpt_correction_type multi-scan
_exptl_absorpt_process_details 'DENZO and Scalepack (Otwinoski and Minor, 1997)'
_exptl_crystal_colour Yellow
_exptl_crystal_density_diffrn 1.431
_exptl_crystal_density_method 'not measured'
_exptl_crystal_description Block
_exptl_crystal_F_000 3748
_exptl_crystal_preparation Luminescent
_exptl_crystal_recrystallization_method 'Vapour deposition'
_exptl_crystal_size_max 0.15
_exptl_crystal_size_mid 0.13
_exptl_crystal_size_min 0.10
_refine_diff_density_max 2.508
_refine_diff_density_min -1.439
_refine_diff_density_rms 0.176
_refine_ls_extinction_method none
_refine_ls_goodness_of_fit_ref 1.128
_refine_ls_hydrogen_treatment constr
_refine_ls_matrix_type full
_refine_ls_number_parameters 973
_refine_ls_number_reflns 15174
_refine_ls_number_restraints 651
_refine_ls_restrained_S_all 1.119
_refine_ls_R_factor_all 0.1158
_refine_ls_R_factor_gt 0.0913
_refine_ls_shift/su_max 0.001
_refine_ls_shift/su_mean 0.000
_refine_ls_structure_factor_coef Fsqd
_refine_ls_weighting_details 'calc w=1/[\s^2^(Fo^2^)+(0.0713P)^2^+139.1446P] where P=(Fo^2^+2Fc^2^)/3'
_refine_ls_weighting_scheme calc
_refine_ls_wR_factor_gt 0.2305
_refine_ls_wR_factor_ref 0.2494
_reflns_number_gt 11431
_reflns_number_total 15174
_reflns_threshold_expression >2sigma(I)
_cod_data_source_file c8dt04942d2.cif
_cod_data_source_block cluster-1
_cod_depositor_comments
;
The following automatic conversions were performed:

'_symmetry_cell_setting' value 'Monoclinic' changed to 'monoclinic'
according to
/home/data/users/saulius/crontab/automatic-downloads/rss-feeds/RSC/lib/dictionaries/cif_core.dic
dictionary named 'cif_core.dic' version 2.4.2 from 2011-04-26.

'_exptl_absorpt_correction_type' value 'Multi-scan' changed to
'multi-scan' according to
/home/data/users/saulius/crontab/automatic-downloads/rss-feeds/RSC/lib/dictionaries/cif_core.dic
dictionary named 'cif_core.dic' version 2.4.2 from 2011-04-26.

Automatic conversion script
Id: cif_fix_values 4973 2017-02-22 13:04:09Z antanas 

 Adding full bibliography for 7048735--7048737.cif.
;
_cod_original_sg_symbol_H-M P2(1)/n
_cod_original_formula_sum 'C72.50 H76 Eu2 N4 O26.50 Zn2'
_cod_database_code 7048735

loop_
_symmetry_equiv_pos_as_xyz
'x, y, z'
'-x+1/2, y+1/2, -z+1/2'
'-x, -y, -z'
'x-1/2, -y-1/2, z-1/2'

loop_
_atom_site_label
_atom_site_type_symbol
_atom_site_fract_x
_atom_site_fract_y
_atom_site_fract_z
_atom_site_U_iso_or_equiv
_atom_site_adp_type
_atom_site_occupancy
_atom_site_symmetry_multiplicity
_atom_site_calc_flag
_atom_site_refinement_flags
Eu1 Eu 0.66303(3) 0.05759(4) 0.81890(3) 0.0480(2) Uani 1 1 d U
Eu2 Eu -0.16322(3) 0.11415(3) 0.19784(3) 0.04159(19) Uani 1 1 d U
Zn1 Zn 0.50516(7) 0.05026(7) 0.72040(7) 0.0453(4) Uani 1 1 d U
Zn2 Zn -0.00402(7) 0.09226(7) 0.29177(7) 0.0438(3) Uani 1 1 d U
N1 N 0.4828(5) -0.0133(5) 0.6469(5) 0.049(3) Uani 1 1 d U
N2 N 0.0681(5) 0.1588(5) 0.3361(5) 0.043(2) Uani 1 1 d U
N3 N 0.4372(5) 0.1231(5) 0.6856(5) 0.043(2) Uani 1 1 d U
N4 N 0.0184(5) 0.0163(5) 0.3530(5) 0.047(2) Uani 1 1 d U
O1 O 0.6875(6) -0.0605(6) 0.8244(5) 0.077(3) Uani 1 1 d U
O2 O 0.5982(4) -0.0045(4) 0.7421(4) 0.051(2) Uani 1 1 d U
O3 O -0.0762(4) 0.1627(4) 0.2682(4) 0.048(2) Uani 1 1 d U
O4 O -0.1928(4) 0.2266(4) 0.2395(4) 0.055(2) Uani 1 1 d U
O5 O 0.6993(4) 0.1743(5) 0.7928(4) 0.058(2) Uani 1 1 d U
O6 O 0.5784(4) 0.1166(4) 0.7553(4) 0.051(2) Uani 1 1 d U
O7 O -0.0983(4) 0.0403(3) 0.2638(4) 0.0414(18) Uani 1 1 d U
O8 O -0.1934(5) -0.0023(5) 0.1740(5) 0.064(3) Uani 1 1 d U
O9 O 0.6962(6) 0.0378(6) 0.9264(5) 0.083(3) Uani 1 1 d U
O10 O 0.6474(6) 0.1306(6) 0.8992(6) 0.083(3) Uani 1 1 d U
O11 O 0.7900(5) 0.0608(6) 0.8354(6) 0.077(3) Uani 1 1 d U
O12 O 0.7349(6) 0.0573(6) 0.7401(5) 0.075(3) Uani 1 1 d U
O13 O 0.5626(5) 0.0191(6) 0.8553(5) 0.075(3) Uani 1 1 d U
O14 O 0.4632(5) 0.0109(5) 0.7870(4) 0.060(2) Uani 1 1 d U
O15 O 0.0347(5) 0.0633(5) 0.2185(4) 0.057(2) Uani 1 1 d U
O16 O -0.0654(5) 0.0852(5) 0.1541(4) 0.063(2) Uani 1 1 d U
O17 O -0.2328(6) 0.1022(5) 0.2772(5) 0.076(3) Uani 1 1 d U
O18 O -0.2898(6) 0.1171(6) 0.1843(6) 0.080(3) Uani 1 1 d U
O19 O -0.1542(6) 0.2001(5) 0.1272(5) 0.072(3) Uani 1 1 d U
O20 O -0.2044(6) 0.1105(5) 0.0905(5) 0.074(3) Uani 1 1 d U
C1 C 0.7462(10) -0.0902(10) 0.8636(10) 0.103(6) Uani 1 1 d U
H1A H 0.7666 -0.1231 0.8416 0.154 Uiso 1 1 calc R
H1B H 0.7298 -0.1094 0.8977 0.154 Uiso 1 1 calc R
H1C H 0.7817 -0.0581 0.8778 0.154 Uiso 1 1 calc R
C2 C 0.6395(7) -0.1029(7) 0.7888(7) 0.056(3) Uani 1 1 d U
C3 C 0.6388(9) -0.1656(8) 0.7951(7) 0.074(4) Uani 1 1 d U
H3A H 0.6715 -0.1860 0.8251 0.089 Uiso 1 1 calc R
C4 C 0.5874(9) -0.2021(8) 0.7555(8) 0.077(5) Uani 1 1 d U
H4A H 0.5858 -0.2469 0.7590 0.092 Uiso 1 1 calc R
C5 C 0.5384(8) -0.1696(7) 0.7104(8) 0.067(4) Uani 1 1 d U
H5A H 0.5041 -0.1935 0.6846 0.080 Uiso 1 1 calc R
C6 C 0.5405(7) -0.1045(6) 0.7041(6) 0.050(3) Uani 1 1 d U
C7 C 0.5917(7) -0.0678(7) 0.7444(6) 0.053(3) Uani 1 1 d U
C8 C 0.4939(6) -0.0740(6) 0.6529(6) 0.049(3) Uani 1 1 d U
H8A H 0.4706 -0.1009 0.6223 0.058 Uiso 1 1 calc R
C9 C 0.4459(6) 0.0085(6) 0.5871(6) 0.046(3) Uani 1 1 d U
C10 C 0.3838(7) -0.0192(6) 0.5582(6) 0.051(3) Uani 1 1 d U
H10A H 0.3621 -0.0527 0.5758 0.061 Uiso 1 1 calc R
C11 C 0.3543(7) 0.0057(7) 0.5003(6) 0.054(3) Uani 1 1 d U
H11A H 0.3120 -0.0122 0.4796 0.064 Uiso 1 1 calc R
C12 C 0.3858(6) 0.0560(7) 0.4727(6) 0.052(3) Uani 1 1 d U
C13 C 0.4478(7) 0.0830(7) 0.5054(6) 0.050(3) Uani 1 1 d U
H13A H 0.4703 0.1163 0.4880 0.061 Uiso 1 1 calc R
C14 C 0.4770(7) 0.0615(6) 0.5632(6) 0.048(3) Uani 1 1 d U
H14A H 0.5165 0.0820 0.5857 0.057 Uiso 1 1 calc R
C15 C 0.3581(7) 0.0772(8) 0.4086(6) 0.060(4) Uani 1 1 d U
H15B H 0.3868 0.1135 0.3995 0.073 Uiso 1 1 calc R
H15A H 0.3656 0.0420 0.3816 0.073 Uiso 1 1 calc R
C16 C 0.2812(7) 0.0968(7) 0.3934(6) 0.050(3) Uani 1 1 d U
C17 C 0.2496(7) 0.1374(7) 0.4278(6) 0.052(3) Uani 1 1 d U
H17A H 0.2764 0.1524 0.4640 0.063 Uiso 1 1 calc R
C18 C 0.1799(6) 0.1579(6) 0.4122(6) 0.048(3) Uani 1 1 d U
H18A H 0.1599 0.1841 0.4386 0.058 Uiso 1 1 calc R
C19 C 0.1397(6) 0.1393(6) 0.3571(6) 0.046(3) Uani 1 1 d U
C20 C 0.1709(7) 0.0980(7) 0.3201(7) 0.057(3) Uani 1 1 d U
H20A H 0.1447 0.0845 0.2831 0.069 Uiso 1 1 calc R
C21 C 0.2404(7) 0.0769(7) 0.3379(6) 0.053(3) Uani 1 1 d U
H21A H 0.2603 0.0491 0.3127 0.064 Uiso 1 1 calc R
C22 C 0.0506(6) 0.2172(6) 0.3472(6) 0.045(3) Uani 1 1 d U
H22A H 0.0872 0.2432 0.3673 0.053 Uiso 1 1 calc R
C23 C -0.0180(7) 0.2470(6) 0.3324(6) 0.046(3) Uani 1 1 d U
C24 C -0.0252(7) 0.3089(6) 0.3556(6) 0.054(3) Uani 1 1 d U
H24A H 0.0146 0.3285 0.3788 0.064 Uiso 1 1 calc R
C25 C -0.0877(9) 0.3413(8) 0.3456(8) 0.076(4) Uani 1 1 d U
H25A H -0.0918 0.3807 0.3649 0.092 Uiso 1 1 calc R
C26 C -0.1466(8) 0.3153(7) 0.3060(7) 0.059(3) Uani 1 1 d U
H26A H -0.1893 0.3382 0.2970 0.070 Uiso 1 1 calc R
C27 C -0.1400(6) 0.2563(6) 0.2811(6) 0.043(3) Uani 1 1 d U
C28 C -0.0771(6) 0.2198(6) 0.2932(5) 0.043(3) Uani 1 1 d U
C29 C -0.2555(7) 0.2637(7) 0.2190(7) 0.067(4) Uani 1 1 d U
H29A H -0.2811 0.2696 0.2519 0.101 Uiso 1 1 calc R
H29B H -0.2852 0.2414 0.1862 0.101 Uiso 1 1 calc R
H29C H -0.2424 0.3052 0.2050 0.101 Uiso 1 1 calc R
C30 C 0.7582(8) 0.2077(8) 0.8267(8) 0.080(5) Uani 1 1 d U
H30A H 0.7871 0.2252 0.7995 0.120 Uiso 1 1 calc R
H30B H 0.7861 0.1783 0.8546 0.120 Uiso 1 1 calc R
H30C H 0.7413 0.2424 0.8490 0.120 Uiso 1 1 calc R
C31 C 0.6504(7) 0.2064(7) 0.7528(7) 0.055(3) Uani 1 1 d U
C32 C 0.6609(7) 0.2676(7) 0.7295(7) 0.063(4) Uani 1 1 d U
H32A H 0.7046 0.2885 0.7407 0.076 Uiso 1 1 calc R
C33 C 0.6059(8) 0.2977(8) 0.6891(8) 0.071(4) Uani 1 1 d U
H33A H 0.6142 0.3378 0.6728 0.085 Uiso 1 1 calc R
C34 C 0.5418(7) 0.2703(7) 0.6735(7) 0.057(3) Uani 1 1 d U
H34A H 0.5053 0.2924 0.6485 0.068 Uiso 1 1 calc R
C35 C 0.5291(6) 0.2068(6) 0.6952(6) 0.046(3) Uani 1 1 d U
C36 C 0.5849(6) 0.1750(6) 0.7344(5) 0.042(3) Uani 1 1 d U
C37 C 0.4582(6) 0.1809(6) 0.6781(6) 0.044(3) Uani 1 1 d U
H37A H 0.4235 0.2096 0.6594 0.053 Uiso 1 1 calc R
C38 C 0.3633(6) 0.1087(6) 0.6620(5) 0.041(3) Uani 1 1 d U
C39 C 0.3248(6) 0.1328(6) 0.6096(6) 0.049(3) Uani 1 1 d U
H39A H 0.3469 0.1608 0.5861 0.058 Uiso 1 1 calc R
C40 C 0.2552(7) 0.1172(7) 0.5904(6) 0.051(3) Uani 1 1 d U
H40A H 0.2299 0.1364 0.5555 0.061 Uiso 1 1 calc R
C41 C 0.2211(6) 0.0726(6) 0.6227(6) 0.048(3) Uani 1 1 d U
C42 C 0.2600(6) 0.0472(6) 0.6746(6) 0.050(3) Uani 1 1 d U
H42A H 0.2386 0.0169 0.6964 0.060 Uiso 1 1 calc R
C43 C 0.3305(7) 0.0649(6) 0.6961(6) 0.050(3) Uani 1 1 d U
H43A H 0.3553 0.0480 0.7324 0.060 Uiso 1 1 calc R
C44 C 0.1442(7) 0.0570(8) 0.6039(6) 0.062(4) Uani 1 1 d U
H44A H 0.1170 0.0910 0.6191 0.074 Uiso 1 1 calc R
H44B H 0.1348 0.0172 0.6242 0.074 Uiso 1 1 calc R
C45 C 0.1155(6) 0.0490(7) 0.5367(6) 0.050(3) Uani 1 1 d U
C46 C 0.0554(6) 0.0803(6) 0.5095(6) 0.048(3) Uani 1 1 d U
H46A H 0.0332 0.1083 0.5329 0.058 Uiso 1 1 calc R
C47 C 0.0257(7) 0.0725(7) 0.4487(6) 0.053(3) Uani 1 1 d U
H47A H -0.0129 0.0974 0.4304 0.064 Uiso 1 1 calc R
C48 C 0.0557(6) 0.0261(6) 0.4161(6) 0.046(3) Uani 1 1 d U
C49 C 0.1169(7) -0.0056(7) 0.4403(6) 0.050(3) Uani 1 1 d U
H49A H 0.1385 -0.0341 0.4169 0.060 Uiso 1 1 calc R
C50 C 0.1465(7) 0.0059(7) 0.5015(6) 0.057(3) Uani 1 1 d U
H50A H 0.1879 -0.0158 0.5188 0.068 Uiso 1 1 calc R
C51 C 0.0054(6) -0.0424(6) 0.3347(6) 0.042(3) Uani 1 1 d U
H51A H 0.0288 -0.0750 0.3593 0.050 Uiso 1 1 calc R
C52 C -0.0411(6) -0.0624(6) 0.2809(5) 0.045(3) Uani 1 1 d U
C53 C -0.0406(7) -0.1281(6) 0.2652(6) 0.053(3) Uani 1 1 d U
H53A H -0.0071 -0.1559 0.2872 0.064 Uiso 1 1 calc R
C54 C -0.0891(8) -0.1515(8) 0.2175(7) 0.068(4) Uani 1 1 d U
H54A H -0.0877 -0.1951 0.2073 0.082 Uiso 1 1 calc R
C55 C -0.1400(8) -0.1123(8) 0.1845(7) 0.066(4) Uani 1 1 d U
H55A H -0.1712 -0.1293 0.1514 0.079 Uiso 1 1 calc R
C56 C -0.1456(7) -0.0447(7) 0.2006(6) 0.053(3) Uani 1 1 d U
C57 C -0.0926(6) -0.0220(5) 0.2479(5) 0.039(3) Uani 1 1 d U
C58 C -0.2521(9) -0.0247(9) 0.1333(8) 0.084(5) Uani 1 1 d U
H58A H -0.2362 -0.0522 0.1037 0.127 Uiso 1 1 calc R
H58B H -0.2779 0.0114 0.1130 0.127 Uiso 1 1 calc R
H58C H -0.2827 -0.0489 0.1548 0.127 Uiso 1 1 calc R
C59 C 0.6418(12) 0.0945(12) 0.9974(10) 0.115(7) Uani 1 1 d U
H59A H 0.6809 0.1123 1.0257 0.173 Uiso 1 1 calc R
H59B H 0.6293 0.0529 1.0115 0.173 Uiso 1 1 calc R
H59C H 0.6015 0.1231 0.9940 0.173 Uiso 1 1 calc R
C60 C 0.6633(8) 0.0872(10) 0.9361(8) 0.073(4) Uani 1 1 d U
C61 C 0.8614(9) 0.0750(9) 0.7596(9) 0.088(5) Uani 1 1 d U
H61A H 0.8877 0.0353 0.7601 0.133 Uiso 1 1 calc R
H61B H 0.8887 0.1057 0.7865 0.133 Uiso 1 1 calc R
H61C H 0.8523 0.0922 0.7190 0.133 Uiso 1 1 calc R
C62 C 0.7912(9) 0.0621(8) 0.7803(8) 0.070(4) Uani 1 1 d U
C63 C 0.4622(10) -0.0284(10) 0.8848(8) 0.091(5) Uani 1 1 d U
H63A H 0.4137 -0.0378 0.8666 0.137 Uiso 1 1 calc R
H63B H 0.4628 0.0006 0.9185 0.137 Uiso 1 1 calc R
H63C H 0.4861 -0.0680 0.8990 0.137 Uiso 1 1 calc R
C64 C 0.4991(7) 0.0020(8) 0.8393(7) 0.062(4) Uani 1 1 d U
C65 C 0.0282(11) 0.0390(11) 0.1152(9) 0.103(6) Uani 1 1 d U
H65A H -0.0068 0.0418 0.0786 0.155 Uiso 1 1 calc R
H65B H 0.0425 -0.0053 0.1225 0.155 Uiso 1 1 calc R
H65C H 0.0690 0.0647 0.1109 0.155 Uiso 1 1 calc R
C66 C -0.0029(7) 0.0636(7) 0.1674(7) 0.056(3) Uani 1 1 d U
C67 C -0.1919(13) 0.1952(12) 0.0198(10) 0.121(8) Uani 1 1 d U
H67A H -0.2341 0.2215 0.0123 0.182 Uiso 1 1 calc R
H67B H -0.1958 0.1612 -0.0100 0.182 Uiso 1 1 calc R
H67C H -0.1510 0.2214 0.0171 0.182 Uiso 1 1 calc R
C68 C -0.1835(9) 0.1654(8) 0.0834(8) 0.069(4) Uani 1 1 d U
C69 C -0.3583(10) 0.1209(10) 0.2636(10) 0.099(6) Uani 1 1 d U
H69A H -0.3890 0.0845 0.2519 0.149 Uiso 1 1 calc R
H69B H -0.3818 0.1599 0.2475 0.149 Uiso 1 1 calc R
H69C H -0.3474 0.1236 0.3072 0.149 Uiso 1 1 calc R
C70 C -0.2912(8) 0.1127(7) 0.2393(8) 0.064(4) Uani 1 1 d U
O21 O 0.682(2) 0.151(2) 0.598(2) 0.40(3) Uani 1 1 d DU
H21B H 0.6464 0.1393 0.6113 0.593 Uiso 1 1 calc R
C71 C 0.742(2) 0.112(2) 0.625(2) 0.24(2) Uani 1 1 d DU
H71A H 0.7771 0.1398 0.6494 0.363 Uiso 1 1 calc R
H71B H 0.7633 0.0917 0.5942 0.363 Uiso 1 1 calc R
H71C H 0.7272 0.0797 0.6510 0.363 Uiso 1 1 calc R
O22 O -0.237(2) 0.132(2) 0.3942(19) 0.34(2) Uani 1 1 d DU
H22B H -0.2378 0.0947 0.3825 0.516 Uiso 1 1 calc R
C72 C -0.163(2) 0.152(3) 0.414(3) 0.34(3) Uani 1 1 d DU
H72A H -0.1532 0.1890 0.3905 0.509 Uiso 1 1 calc R
H72B H -0.1320 0.1173 0.4084 0.509 Uiso 1 1 calc R
H72C H -0.1560 0.1640 0.4563 0.509 Uiso 1 1 calc R
O23 O -0.016(4) 0.171(4) -0.064(4) 0.32(4) Uani 0.50 1 d PDU
H23A H -0.0561 0.1784 -0.0573 0.473 Uiso 0.50 1 calc PR
C73 C 0.034(5) 0.215(5) -0.027(5) 0.35(7) Uani 0.50 1 d PDU
H73A H 0.0438 0.2510 -0.0516 0.522 Uiso 0.50 1 calc PR
H73B H 0.0782 0.1918 -0.0132 0.522 Uiso 0.50 1 calc PR
H73C H 0.0148 0.2295 0.0067 0.522 Uiso 0.50 1 calc PR
O1W O -0.1607(19) 0.0114(18) 0.0025(16) 0.299(16) Uani 1 1 d U
O2W O 0.013(3) 0.256(3) 0.589(3) 0.51(3) Uani 1 1 d U
O3W O 0.644(4) -0.092(4) 0.997(3) 0.59(4) Uani 1 1 d U
O4W O 0.863(4) 0.178(4) 0.625(3) 0.59(4) Uani 1 1 d U

loop_
_atom_site_aniso_label
_atom_site_aniso_U_11
_atom_site_aniso_U_22
_atom_site_aniso_U_33
_atom_site_aniso_U_23
_atom_site_aniso_U_13
_atom_site_aniso_U_12
Eu1 0.0278(3) 0.0625(4) 0.0515(4) 0.0045(3) 0.0016(2) 0.0034(3)
Eu2 0.0283(3) 0.0349(3) 0.0585(4) 0.0059(3) -0.0005(2) -0.0031(2)
Zn1 0.0333(7) 0.0475(8) 0.0536(8) 0.0057(7) 0.0038(6) 0.0006(6)
Zn2 0.0326(7) 0.0388(8) 0.0578(9) 0.0000(6) 0.0025(6) -0.0013(6)
N1 0.045(5) 0.043(5) 0.057(6) 0.008(4) 0.009(4) 0.007(4)
N2 0.035(4) 0.041(5) 0.054(5) -0.003(4) 0.007(4) -0.003(4)
N3 0.036(5) 0.040(5) 0.054(5) -0.002(4) 0.008(4) 0.004(4)
N4 0.041(5) 0.046(5) 0.053(5) -0.001(4) 0.007(4) -0.003(4)
O1 0.061(5) 0.074(6) 0.092(6) 0.019(5) 0.003(5) 0.016(5)
O2 0.041(4) 0.055(5) 0.053(5) 0.003(4) -0.003(4) 0.001(4)
O3 0.040(4) 0.040(4) 0.059(5) -0.006(4) -0.004(4) 0.007(3)
O4 0.048(4) 0.050(5) 0.061(5) 0.004(4) -0.001(4) 0.008(4)
O5 0.038(4) 0.067(5) 0.065(5) -0.012(4) -0.001(4) -0.009(4)
O6 0.040(4) 0.049(5) 0.059(5) -0.001(4) 0.000(4) -0.001(4)
O7 0.036(4) 0.027(4) 0.058(5) 0.003(3) 0.000(3) -0.001(3)
O8 0.044(4) 0.063(5) 0.077(6) 0.004(5) -0.016(4) -0.016(4)
O9 0.077(6) 0.094(7) 0.071(6) 0.010(5) -0.003(5) 0.011(6)
O10 0.079(6) 0.088(7) 0.086(6) 0.003(6) 0.021(5) 0.001(5)
O11 0.052(5) 0.086(6) 0.092(7) 0.012(5) 0.006(5) 0.008(5)
O12 0.064(5) 0.082(6) 0.081(6) -0.012(5) 0.018(5) -0.004(5)
O13 0.059(5) 0.093(7) 0.073(6) 0.009(5) 0.011(5) -0.013(5)
O14 0.049(5) 0.063(5) 0.068(5) 0.017(4) 0.011(4) -0.002(4)
O15 0.047(4) 0.063(5) 0.061(5) -0.005(4) 0.005(4) 0.000(4)
O16 0.060(5) 0.068(5) 0.061(5) 0.004(4) 0.011(4) 0.007(4)
O17 0.069(6) 0.072(6) 0.089(6) 0.015(5) 0.022(5) 0.001(5)
O18 0.056(5) 0.088(7) 0.094(7) -0.007(6) 0.005(5) -0.005(5)
O19 0.078(6) 0.057(5) 0.079(6) 0.007(5) 0.008(5) -0.009(5)
O20 0.080(6) 0.067(6) 0.067(6) 0.013(5) -0.007(5) -0.018(5)
C1 0.088(9) 0.104(10) 0.106(9) 0.009(8) -0.009(7) 0.020(8)
C2 0.046(6) 0.050(7) 0.070(7) 0.013(6) 0.007(5) 0.013(5)
C3 0.075(8) 0.070(8) 0.073(8) 0.025(6) 0.004(6) 0.019(7)
C4 0.080(8) 0.062(8) 0.087(8) 0.023(7) 0.012(7) 0.003(6)
C5 0.060(7) 0.056(7) 0.088(8) 0.004(6) 0.023(6) 0.004(6)
C6 0.049(6) 0.044(6) 0.061(7) 0.002(5) 0.018(5) 0.000(5)
C7 0.044(6) 0.067(7) 0.051(6) 0.015(6) 0.013(5) 0.003(5)
C8 0.041(6) 0.047(6) 0.060(6) 0.003(5) 0.015(5) -0.002(5)
C9 0.038(5) 0.051(6) 0.048(6) -0.003(5) 0.008(5) 0.005(5)
C10 0.048(6) 0.049(6) 0.056(6) 0.004(5) 0.007(5) -0.002(5)
C11 0.040(6) 0.065(7) 0.054(6) -0.002(6) 0.006(5) -0.004(5)
C12 0.039(6) 0.062(7) 0.057(6) 0.003(6) 0.011(5) 0.003(5)
C13 0.048(6) 0.056(6) 0.049(6) 0.007(5) 0.011(5) 0.002(5)
C14 0.045(6) 0.051(6) 0.045(6) -0.002(5) 0.004(5) -0.004(5)
C15 0.046(6) 0.073(7) 0.063(7) 0.008(6) 0.012(5) 0.003(6)
C16 0.042(6) 0.056(7) 0.052(6) 0.008(5) 0.011(5) 0.006(5)
C17 0.042(6) 0.064(7) 0.048(6) -0.004(5) 0.002(5) -0.002(5)
C18 0.046(6) 0.048(6) 0.050(6) 0.004(5) 0.007(5) 0.000(5)
C19 0.040(5) 0.048(6) 0.051(6) -0.003(5) 0.011(5) -0.001(5)
C20 0.049(6) 0.055(7) 0.066(7) -0.006(6) 0.006(5) -0.003(5)
C21 0.046(6) 0.055(7) 0.059(6) -0.003(5) 0.011(5) 0.002(5)
C22 0.043(5) 0.040(6) 0.052(6) 0.004(5) 0.012(5) -0.005(5)
C23 0.051(6) 0.036(6) 0.051(6) -0.002(5) 0.013(5) -0.007(5)
C24 0.055(6) 0.038(6) 0.063(7) -0.013(5) -0.002(5) -0.002(5)
C25 0.073(8) 0.066(8) 0.088(8) -0.013(7) 0.010(7) 0.010(6)
C26 0.056(6) 0.048(6) 0.073(7) -0.005(6) 0.014(6) 0.006(5)
C27 0.035(5) 0.044(6) 0.051(6) -0.003(5) 0.008(5) 0.001(5)
C28 0.042(5) 0.037(6) 0.050(6) 0.004(5) 0.009(5) -0.004(5)
C29 0.058(7) 0.055(7) 0.087(8) 0.000(6) 0.008(6) 0.011(6)
C30 0.060(7) 0.081(8) 0.093(8) -0.021(7) -0.003(6) 0.003(6)
C31 0.046(6) 0.052(7) 0.068(7) -0.015(6) 0.014(5) 0.000(5)
C32 0.049(6) 0.065(7) 0.075(7) -0.005(6) 0.011(6) -0.002(6)
C33 0.065(7) 0.058(7) 0.090(8) 0.004(6) 0.013(6) -0.008(6)
C34 0.050(6) 0.048(6) 0.073(7) 0.005(6) 0.014(6) -0.004(5)
C35 0.039(5) 0.048(6) 0.048(6) -0.003(5) 0.005(5) -0.006(5)
C36 0.040(5) 0.039(6) 0.047(6) -0.002(5) 0.010(5) -0.002(5)
C37 0.043(5) 0.035(6) 0.055(6) -0.003(5) 0.012(5) -0.003(5)
C38 0.038(5) 0.038(6) 0.047(6) -0.003(5) 0.009(5) -0.002(4)
C39 0.039(5) 0.056(6) 0.052(6) 0.009(5) 0.011(5) 0.001(5)
C40 0.043(6) 0.061(7) 0.047(6) 0.005(5) 0.003(5) -0.002(5)
C41 0.043(6) 0.050(6) 0.052(6) -0.003(5) 0.014(5) -0.002(5)
C42 0.042(6) 0.054(6) 0.055(6) 0.011(5) 0.009(5) -0.003(5)
C43 0.046(6) 0.042(6) 0.061(6) 0.006(5) 0.007(5) 0.004(5)
C44 0.049(6) 0.077(8) 0.060(7) 0.006(6) 0.013(5) -0.008(6)
C45 0.037(5) 0.058(7) 0.055(6) 0.001(5) 0.009(5) -0.011(5)
C46 0.043(6) 0.049(6) 0.056(6) -0.006(5) 0.012(5) -0.002(5)
C47 0.043(6) 0.056(7) 0.059(6) -0.005(5) 0.008(5) 0.002(5)
C48 0.037(5) 0.052(6) 0.049(6) -0.001(5) 0.008(5) -0.005(5)
C49 0.047(6) 0.053(6) 0.051(6) 0.002(5) 0.007(5) 0.002(5)
C50 0.041(6) 0.067(7) 0.060(7) 0.000(6) 0.006(5) 0.003(5)
C51 0.036(5) 0.032(5) 0.056(6) -0.002(5) 0.005(5) 0.001(4)
C52 0.041(5) 0.051(6) 0.046(6) -0.003(5) 0.013(5) 0.004(5)
C53 0.055(6) 0.035(6) 0.069(7) -0.007(5) 0.008(6) -0.003(5)
C54 0.064(7) 0.057(7) 0.080(8) -0.010(6) 0.007(6) -0.001(6)
C55 0.066(7) 0.063(7) 0.066(7) -0.015(6) 0.004(6) -0.005(6)
C56 0.048(6) 0.057(7) 0.053(6) 0.003(5) 0.006(5) -0.021(5)
C57 0.037(5) 0.025(5) 0.056(6) 0.003(4) 0.010(5) -0.008(4)
C58 0.077(8) 0.075(8) 0.092(8) 0.005(7) -0.012(7) -0.005(7)
C59 0.112(10) 0.135(11) 0.101(10) -0.003(8) 0.027(8) -0.002(8)
C60 0.056(7) 0.095(9) 0.066(7) -0.003(7) 0.005(6) -0.003(7)
C61 0.076(8) 0.092(9) 0.102(9) -0.001(7) 0.027(7) 0.004(7)
C62 0.066(7) 0.071(8) 0.072(8) -0.004(7) 0.012(6) 0.006(6)
C63 0.086(8) 0.100(9) 0.089(9) 0.023(7) 0.017(7) -0.008(7)
C64 0.045(6) 0.072(7) 0.069(7) 0.016(6) 0.011(6) -0.003(6)
C65 0.097(9) 0.121(10) 0.091(9) -0.012(8) 0.017(8) 0.013(8)
C66 0.046(6) 0.058(7) 0.067(7) 0.003(6) 0.014(6) 0.005(5)
C67 0.128(11) 0.119(11) 0.114(10) 0.011(8) 0.014(8) -0.012(8)
C68 0.071(7) 0.061(7) 0.071(7) 0.011(6) 0.004(6) 0.001(6)
C69 0.083(9) 0.101(10) 0.117(10) 0.014(8) 0.026(8) -0.003(7)
C70 0.053(7) 0.051(7) 0.086(8) 0.008(6) 0.008(6) 0.000(6)
O21 0.40(3) 0.40(3) 0.39(3) -0.009(10) 0.072(11) 0.011(10)
C71 0.24(2) 0.25(2) 0.24(2) -0.001(10) 0.044(10) 0.002(10)
O22 0.34(2) 0.35(2) 0.34(2) 0.000(10) 0.063(10) 0.003(10)
C72 0.34(3) 0.34(3) 0.34(3) 0.008(10) 0.061(11) -0.004(10)
O23 0.32(4) 0.32(4) 0.32(4) 0.000(10) 0.060(12) -0.001(10)
C73 0.35(7) 0.35(7) 0.35(7) 0.000(10) 0.063(15) 0.000(10)
O1W 0.297(18) 0.302(18) 0.296(18) -0.010(10) 0.046(10) 0.014(10)
O2W 0.52(4) 0.51(4) 0.51(4) -0.002(10) 0.098(12) 0.004(10)
O3W 0.59(4) 0.59(4) 0.58(4) 0.001(10) 0.107(13) 0.002(10)
O4W 0.59(4) 0.59(4) 0.59(4) -0.002(10) 0.102(13) 0.000(10)

loop_
_atom_type_symbol
_atom_type_description
_atom_type_scat_dispersion_real
_atom_type_scat_dispersion_imag
_atom_type_scat_source
C C 0.0033 0.0016 'International Tables Vol C Tables 4.2.6.8 and 6.1.1.4'
H H 0.0000 0.0000 'International Tables Vol C Tables 4.2.6.8 and 6.1.1.4'
N N 0.0061 0.0033 'International Tables Vol C Tables 4.2.6.8 and 6.1.1.4'
O O 0.0106 0.0060 'International Tables Vol C Tables 4.2.6.8 and 6.1.1.4'
Zn Zn 0.2839 1.4301 'International Tables Vol C Tables 4.2.6.8 and 6.1.1.4'
Eu Eu -0.1578 3.6682 'International Tables Vol C Tables 4.2.6.8 and 6.1.1.4'

loop_
_geom_angle_atom_site_label_1
_geom_angle_atom_site_label_2
_geom_angle_atom_site_label_3
_geom_angle
O6 Eu1 O2 67.2(3)
O6 Eu1 O13 82.5(3)
O2 Eu1 O13 73.1(3)
O6 Eu1 O11 131.4(4)
O2 Eu1 O11 121.5(4)
O13 Eu1 O11 145.5(4)
O6 Eu1 O10 87.8(4)
O2 Eu1 O10 141.3(4)
O13 Eu1 O10 74.7(4)
O11 Eu1 O10 97.2(4)
O6 Eu1 O9 137.5(4)
O2 Eu1 O9 131.0(4)
O13 Eu1 O9 71.4(4)
O11 Eu1 O9 76.9(4)
O10 Eu1 O9 53.6(4)
O6 Eu1 O12 88.7(4)
O2 Eu1 O12 75.8(3)
O13 Eu1 O12 148.8(4)
O11 Eu1 O12 54.5(4)
O10 Eu1 O12 135.1(4)
O9 Eu1 O12 130.2(4)
O6 Eu1 O1 131.0(3)
O2 Eu1 O1 64.1(3)
O13 Eu1 O1 78.9(4)
O11 Eu1 O1 81.0(4)
O10 Eu1 O1 128.8(4)
O9 Eu1 O1 76.7(4)
O12 Eu1 O1 84.7(4)
O6 Eu1 O5 63.6(3)
O2 Eu1 O5 118.3(3)
O13 Eu1 O5 131.0(4)
O11 Eu1 O5 72.9(3)
O10 Eu1 O5 70.1(4)
O9 Eu1 O5 110.4(4)
O12 Eu1 O5 68.3(3)
O1 Eu1 O5 150.0(3)
O6 Eu1 C60 111.1(5)
O2 Eu1 C60 139.1(4)
O13 Eu1 C60 66.3(4)
O11 Eu1 C60 91.1(5)
O10 Eu1 C60 27.0(5)
O9 Eu1 C60 27.4(5)
O12 Eu1 C60 143.9(4)
O1 Eu1 C60 102.0(5)
O5 Eu1 C60 93.1(5)
O6 Eu1 C62 110.7(4)
O2 Eu1 C62 99.9(4)
O13 Eu1 C62 161.9(5)
O11 Eu1 C62 26.8(4)
O10 Eu1 C62 116.9(5)
O9 Eu1 C62 103.4(5)
O12 Eu1 C62 27.7(4)
O1 Eu1 C62 83.0(4)
O5 Eu1 C62 67.0(4)
C60 Eu1 C62 117.0(5)
O6 Eu1 C7 85.6(3)
O2 Eu1 C7 19.6(3)
O13 Eu1 C7 67.4(4)
O11 Eu1 C7 115.0(4)
O10 Eu1 C7 142.0(4)
O9 Eu1 C7 112.8(4)
O12 Eu1 C7 82.2(3)
O1 Eu1 C7 45.5(3)
O5 Eu1 C7 136.7(3)
C60 Eu1 C7 127.5(5)
C62 Eu1 C7 100.4(4)
O3 Eu2 O7 67.3(3)
O3 Eu2 O16 82.2(3)
O7 Eu2 O16 73.9(3)
O3 Eu2 O18 131.8(4)
O7 Eu2 O18 120.7(4)
O16 Eu2 O18 145.3(4)
O3 Eu2 O20 140.1(3)
O7 Eu2 O20 131.3(3)
O16 Eu2 O20 73.4(4)
O18 Eu2 O20 74.3(4)
O3 Eu2 O19 90.0(3)
O7 Eu2 O19 144.2(3)
O16 Eu2 O19 75.9(4)
O18 Eu2 O19 95.1(4)
O20 Eu2 O19 54.0(4)
O3 Eu2 O17 88.0(4)
O7 Eu2 O17 76.5(3)
O16 Eu2 O17 150.3(4)
O18 Eu2 O17 54.3(4)
O20 Eu2 O17 127.7(4)
O19 Eu2 O17 132.3(4)
O3 Eu2 O8 132.3(3)
O7 Eu2 O8 65.2(3)
O16 Eu2 O8 80.6(3)
O18 Eu2 O8 78.9(4)
O20 Eu2 O8 74.6(3)
O19 Eu2 O8 127.6(4)
O17 Eu2 O8 85.6(4)
O3 Eu2 O4 62.8(3)
O7 Eu2 O4 119.0(3)
O16 Eu2 O4 128.3(3)
O18 Eu2 O4 75.1(3)
O20 Eu2 O4 109.5(3)
O19 Eu2 O4 67.8(3)
O17 Eu2 O4 69.2(3)
O8 Eu2 O4 151.1(3)
O3 Eu2 C68 115.8(4)
O7 Eu2 C68 145.2(4)
O16 Eu2 C68 72.3(4)
O18 Eu2 C68 84.3(5)
O20 Eu2 C68 26.5(4)
O19 Eu2 C68 27.5(4)
O17 Eu2 C68 136.4(4)
O8 Eu2 C68 100.6(4)
O4 Eu2 C68 89.2(4)
O3 Eu2 C70 110.4(4)
O7 Eu2 C70 100.5(4)
O16 Eu2 C70 163.4(4)
O18 Eu2 C70 26.6(4)
O20 Eu2 C70 100.7(5)
O19 Eu2 C70 113.6(4)
O17 Eu2 C70 27.9(4)
O8 Eu2 C70 83.0(4)
O4 Eu2 C70 68.2(4)
C68 Eu2 C70 109.5(5)
O3 Eu2 C57 86.4(3)
O7 Eu2 C57 20.8(3)
O16 Eu2 C57 66.9(3)
O18 Eu2 C57 114.6(3)
O20 Eu2 C57 111.2(3)
O19 Eu2 C57 142.8(3)
O17 Eu2 C57 84.6(3)
O8 Eu2 C57 45.9(3)
O4 Eu2 C57 139.2(3)
C68 Eu2 C57 130.0(4)
C70 Eu2 C57 102.3(4)
O14 Zn1 O6 109.4(4)
O14 Zn1 N3 105.9(4)
O6 Zn1 N3 89.7(4)
O14 Zn1 O2 92.5(4)
O6 Zn1 O2 77.1(3)
N3 Zn1 O2 160.2(4)
O14 Zn1 N1 106.3(4)
O6 Zn1 N1 139.8(4)
N3 Zn1 N1 97.9(4)
O2 Zn1 N1 83.5(4)
O14 Zn1 Eu1 87.8(3)
O6 Zn1 Eu1 41.0(2)
N3 Zn1 Eu1 129.8(3)
O2 Zn1 Eu1 42.0(2)
N1 Zn1 Eu1 124.8(3)
O15 Zn2 O3 109.7(4)
O15 Zn2 N2 106.2(4)
O3 Zn2 N2 90.6(4)
O15 Zn2 N4 104.6(4)
O3 Zn2 N4 140.5(4)
N2 Zn2 N4 98.4(4)
O15 Zn2 O7 91.5(3)
O3 Zn2 O7 77.4(3)
N2 Zn2 O7 161.2(4)
N4 Zn2 O7 82.7(3)
O15 Zn2 Eu2 87.3(3)
O3 Zn2 Eu2 41.1(2)
N2 Zn2 Eu2 130.7(3)
N4 Zn2 Eu2 124.3(3)
O7 Zn2 Eu2 42.1(2)
C8 N1 C9 116.2(11)
C8 N1 Zn1 122.0(9)
C9 N1 Zn1 121.4(8)
C22 N2 C19 117.9(10)
C22 N2 Zn2 122.9(8)
C19 N2 Zn2 119.2(8)
C37 N3 C38 116.9(10)
C37 N3 Zn1 123.0(8)
C38 N3 Zn1 119.8(7)
C51 N4 C48 117.7(11)
C51 N4 Zn2 119.8(9)
C48 N4 Zn2 122.2(8)
C2 O1 C1 116.0(13)
C2 O1 Eu1 119.1(8)
C1 O1 Eu1 124.9(11)
C7 O2 Zn1 117.8(8)
C7 O2 Eu1 124.3(8)
Zn1 O2 Eu1 101.0(4)
C28 O3 Zn2 127.1(7)
C28 O3 Eu2 128.5(7)
Zn2 O3 Eu2 103.9(3)
C27 O4 C29 116.3(10)
C27 O4 Eu2 117.3(7)
C29 O4 Eu2 126.0(8)
C31 O5 C30 120.3(12)
C31 O5 Eu1 115.1(7)
C30 O5 Eu1 123.3(9)
C36 O6 Zn1 126.4(8)
C36 O6 Eu1 127.6(7)
Zn1 O6 Eu1 103.9(4)
C57 O7 Zn2 117.6(7)
C57 O7 Eu2 121.4(7)
Zn2 O7 Eu2 100.6(3)
C56 O8 C58 118.8(12)
C56 O8 Eu2 115.2(7)
C58 O8 Eu2 125.9(9)
C60 O9 Eu1 89.0(10)
C60 O10 Eu1 89.7(11)
C62 O11 Eu1 92.7(10)
C62 O12 Eu1 90.2(9)
C64 O13 Eu1 143.5(10)
C64 O14 Zn1 122.1(9)
C66 O15 Zn2 121.1(9)
C66 O16 Eu2 141.9(9)
C70 O17 Eu2 91.3(10)
C70 O18 Eu2 94.2(9)
C68 O19 Eu2 91.0(9)
C68 O20 Eu2 92.6(10)
O1 C1 H1A 109.5
O1 C1 H1B 109.5
H1A C1 H1B 109.5
O1 C1 H1C 109.5
H1A C1 H1C 109.5
H1B C1 H1C 109.5
C3 C2 O1 125.2(13)
C3 C2 C7 124.4(15)
O1 C2 C7 110.4(12)
C2 C3 C4 118.8(14)
C2 C3 H3A 120.6
C4 C3 H3A 120.6
C5 C4 C3 119.2(15)
C5 C4 H4A 120.4
C3 C4 H4A 120.4
C6 C5 C4 121.1(16)
C6 C5 H5A 119.5
C4 C5 H5A 119.5
C5 C6 C7 119.6(13)
C5 C6 C8 119.0(13)
C7 C6 C8 121.3(12)
O2 C7 C2 118.8(12)
O2 C7 C6 124.3(12)
C2 C7 C6 116.9(13)
O2 C7 Eu1 36.2(6)
C2 C7 Eu1 83.8(9)
C6 C7 Eu1 158.0(9)
N1 C8 C6 124.9(13)
N1 C8 H8A 117.5
C6 C8 H8A 117.5
C10 C9 C14 122.4(12)
C10 C9 N1 122.5(12)
C14 C9 N1 115.0(11)
C9 C10 C11 116.8(12)
C9 C10 H10A 121.6
C11 C10 H10A 121.6
C12 C11 C10 122.8(12)
C12 C11 H11A 118.6
C10 C11 H11A 118.6
C13 C12 C11 117.3(12)
C13 C12 C15 120.3(12)
C11 C12 C15 122.2(12)
C14 C13 C12 121.5(12)
C14 C13 H13A 119.3
C12 C13 H13A 119.3
C13 C14 C9 118.8(12)
C13 C14 H14A 120.6
C9 C14 H14A 120.6
C16 C15 C12 117.2(11)
C16 C15 H15B 108.0
C12 C15 H15B 108.0
C16 C15 H15A 108.0
C12 C15 H15A 108.0
H15B C15 H15A 107.2
C17 C16 C21 116.9(12)
C17 C16 C15 123.8(13)
C21 C16 C15 119.0(12)
C16 C17 C18 123.7(13)
C16 C17 H17A 118.1
C18 C17 H17A 118.1
C17 C18 C19 119.6(12)
C17 C18 H18A 120.2
C19 C18 H18A 120.2
C18 C19 C20 118.1(12)
C18 C19 N2 124.1(11)
C20 C19 N2 117.7(11)
C21 C20 C19 120.8(13)
C21 C20 H20A 119.6
C19 C20 H20A 119.6
C20 C21 C16 120.8(13)
C20 C21 H21A 119.6
C16 C21 H21A 119.6
N2 C22 C23 128.1(11)
N2 C22 H22A 116.0
C23 C22 H22A 116.0
C24 C23 C28 118.3(12)
C24 C23 C22 117.0(11)
C28 C23 C22 124.5(11)
C25 C24 C23 122.4(13)
C25 C24 H24A 118.8
C23 C24 H24A 118.8
C24 C25 C26 119.7(14)
C24 C25 H25A 120.2
C26 C25 H25A 120.2
C27 C26 C25 118.7(13)
C27 C26 H26A 120.7
C25 C26 H26A 120.7
C26 C27 O4 124.4(11)
C26 C27 C28 122.9(12)
O4 C27 C28 112.6(10)
O3 C28 C27 118.6(11)
O3 C28 C23 123.6(11)
C27 C28 C23 117.8(11)
O4 C29 H29A 109.5
O4 C29 H29B 109.5
H29A C29 H29B 109.5
O4 C29 H29C 109.5
H29A C29 H29C 109.5
H29B C29 H29C 109.5
O5 C30 H30A 109.5
O5 C30 H30B 109.5
H30A C30 H30B 109.5
O5 C30 H30C 109.5
H30A C30 H30C 109.5
H30B C30 H30C 109.5
O5 C31 C32 124.4(12)
O5 C31 C36 116.3(12)
C32 C31 C36 119.2(13)
C31 C32 C33 120.1(14)
C31 C32 H32A 120.0
C33 C32 H32A 120.0
C34 C33 C32 121.6(15)
C34 C33 H33A 119.2
C32 C33 H33A 119.2
C33 C34 C35 120.1(14)
C33 C34 H34A 119.9
C35 C34 H34A 119.9
C36 C35 C34 118.7(11)
C36 C35 C37 123.9(11)
C34 C35 C37 117.2(11)
O6 C36 C31 117.2(11)
O6 C36 C35 122.8(10)
C31 C36 C35 120.0(12)
O6 C36 Eu1 33.9(5)
C31 C36 Eu1 83.3(8)
C35 C36 Eu1 156.7(8)
N3 C37 C35 127.8(12)
N3 C37 H37A 116.1
C35 C37 H37A 116.1
C39 C38 C43 118.8(11)
C39 C38 N3 125.4(11)
C43 C38 N3 115.8(11)
C40 C39 C38 122.0(12)
C40 C39 H39A 119.0
C38 C39 H39A 119.0
C39 C40 C41 120.7(12)
C39 C40 H40A 119.6
C41 C40 H40A 119.6
C42 C41 C40 117.4(12)
C42 C41 C44 121.0(12)
C40 C41 C44 121.4(12)
C41 C42 C43 122.4(12)
C41 C42 H42A 118.8
C43 C42 H42A 118.8
C42 C43 C38 118.6(12)
C42 C43 H43A 120.7
C38 C43 H43A 120.7
C41 C44 C45 117.9(11)
C41 C44 H44A 107.8
C45 C44 H44A 107.8
C41 C44 H44B 107.8
C45 C44 H44B 107.8
H44A C44 H44B 107.2
C46 C45 C50 117.4(12)
C46 C45 C44 121.2(12)
C50 C45 C44 121.3(12)
C45 C46 C47 123.1(12)
C45 C46 H46A 118.4
C47 C46 H46A 118.4
C46 C47 C48 117.5(12)
C46 C47 H47A 121.2
C48 C47 H47A 121.2
C49 C48 C47 121.8(12)
C49 C48 N4 123.1(11)
C47 C48 N4 115.1(11)
C48 C49 C50 118.2(13)
C48 C49 H49A 120.9
C50 C49 H49A 120.9
C45 C50 C49 121.6(12)
C45 C50 H50A 119.2
C49 C50 H50A 119.2
N4 C51 C52 126.7(12)
N4 C51 H51A 116.7
C52 C51 H51A 116.7
C57 C52 C53 118.8(12)
C57 C52 C51 123.1(11)
C53 C52 C51 117.6(11)
C54 C53 C52 120.2(13)
C54 C53 H53A 119.9
C52 C53 H53A 119.9
C53 C54 C55 121.7(15)
C53 C54 H54A 119.2
C55 C54 H54A 119.2
C54 C55 C56 120.7(14)
C54 C55 H55A 119.7
C56 C55 H55A 119.7
O8 C56 C57 117.4(12)
O8 C56 C55 126.9(12)
C57 C56 C55 115.6(13)
O7 C57 C52 121.0(11)
O7 C57 C56 115.8(11)
C52 C57 C56 122.8(11)
O7 C57 Eu2 37.8(5)
C52 C57 Eu2 156.1(8)
C56 C57 Eu2 80.2(8)
O8 C58 H58A 109.5
O8 C58 H58B 109.5
H58A C58 H58B 109.5
O8 C58 H58C 109.5
H58A C58 H58C 109.5
H58B C58 H58C 109.5
C60 C59 H59A 109.5
C60 C59 H59B 109.5
H59A C59 H59B 109.5
C60 C59 H59C 109.5
H59A C59 H59C 109.5
H59B C59 H59C 109.5
O10 C60 O9 124.2(16)
O10 C60 C59 117.8(18)
O9 C60 C59 118.1(18)
O10 C60 Eu1 63.4(9)
O9 C60 Eu1 63.6(9)
C59 C60 Eu1 162.9(13)
C62 C61 H61A 109.5
C62 C61 H61B 109.5
H61A C61 H61B 109.5
C62 C61 H61C 109.5
H61A C61 H61C 109.5
H61B C61 H61C 109.5
O11 C62 O12 122.4(15)
O11 C62 C61 118.9(15)
O12 C62 C61 118.5(15)
O11 C62 Eu1 60.5(8)
O12 C62 Eu1 62.1(8)
C61 C62 Eu1 171.8(12)
C64 C63 H63A 109.5
C64 C63 H63B 109.5
H63A C63 H63B 109.5
C64 C63 H63C 109.5
H63A C63 H63C 109.5
H63B C63 H63C 109.5
O13 C64 O14 124.2(13)
O13 C64 C63 118.6(14)
O14 C64 C63 117.1(13)
C66 C65 H65A 109.5
C66 C65 H65B 109.5
H65A C65 H65B 109.5
C66 C65 H65C 109.5
H65A C65 H65C 109.5
H65B C65 H65C 109.5
O15 C66 O16 126.1(13)
O15 C66 C65 118.5(13)
O16 C66 C65 115.4(14)
C68 C67 H67A 109.5
C68 C67 H67B 109.5
H67A C67 H67B 109.5
C68 C67 H67C 109.5
H67A C67 H67C 109.5
H67B C67 H67C 109.5
O20 C68 O19 122.3(15)
O20 C68 C67 120.8(17)
O19 C68 C67 116.9(16)
O20 C68 Eu2 60.8(8)
O19 C68 Eu2 61.5(8)
C67 C68 Eu2 177.7(14)
C70 C69 H69A 109.5
C70 C69 H69B 109.5
H69A C69 H69B 109.5
C70 C69 H69C 109.5
H69A C69 H69C 109.5
H69B C69 H69C 109.5
O18 C70 O17 119.7(14)
O18 C70 C69 121.9(15)
O17 C70 C69 118.4(16)
O18 C70 Eu2 59.2(8)
O17 C70 Eu2 60.9(8)
C69 C70 Eu2 172.5(12)
C71 O21 H21B 109.5
O21 C71 H71A 109.5
O21 C71 H71B 109.5
H71A C71 H71B 109.5
O21 C71 H71C 109.5
H71A C71 H71C 109.5
H71B C71 H71C 109.5
C72 O22 H22B 109.5
O22 C72 H72A 109.5
O22 C72 H72B 109.5
H72A C72 H72B 109.5
O22 C72 H72C 109.5
H72A C72 H72C 109.5
H72B C72 H72C 109.5
C73 O23 H23A 109.5
O23 C73 H73A 109.5
O23 C73 H73B 109.5
H73A C73 H73B 109.5
O23 C73 H73C 109.5
H73A C73 H73C 109.5
H73B C73 H73C 109.5

loop_
_geom_bond_atom_site_label_1
_geom_bond_atom_site_label_2
_geom_bond_distance
Eu1 O6 2.298(8)
Eu1 O2 2.314(9)
Eu1 O13 2.347(10)
Eu1 O11 2.381(10)
Eu1 O10 2.403(12)
Eu1 O9 2.407(11)
Eu1 O12 2.416(11)
Eu1 O1 2.482(11)
Eu1 O5 2.601(10)
Eu1 C60 2.688(17)
Eu1 C62 2.734(16)
Eu1 C7 3.241(15)
Eu2 O3 2.300(8)
Eu2 O7 2.318(7)
Eu2 O16 2.330(10)
Eu2 O18 2.376(10)
Eu2 O20 2.386(10)
Eu2 O19 2.400(10)
Eu2 O17 2.410(11)
Eu2 O8 2.506(10)
Eu2 O4 2.600(9)
Eu2 C68 2.730(16)
Eu2 C70 2.758(15)
Eu2 C57 3.228(11)
Zn1 O14 1.985(9)
Zn1 O6 2.011(8)
Zn1 N3 2.045(10)
Zn1 O2 2.086(8)
Zn1 N1 2.086(11)
Zn2 O15 2.003(9)
Zn2 O3 2.005(8)
Zn2 N2 2.065(10)
Zn2 N4 2.075(10)
Zn2 O7 2.090(7)
N1 C8 1.273(16)
N1 C9 1.464(16)
N2 C22 1.286(15)
N2 C19 1.419(15)
N3 C37 1.279(15)
N3 C38 1.444(14)
N4 C51 1.289(15)
N4 C48 1.474(16)
O1 C2 1.405(18)
O1 C1 1.429(19)
O2 C7 1.314(16)
O3 C28 1.307(14)
O4 C27 1.384(14)
O4 C29 1.424(15)
O5 C31 1.344(16)
O5 C30 1.416(17)
O6 C36 1.307(14)
O7 C57 1.344(13)
O8 C56 1.324(17)
O8 C58 1.389(17)
O9 C60 1.24(2)
O10 C60 1.22(2)
O11 C62 1.236(18)
O12 C62 1.273(18)
O13 C64 1.251(16)
O14 C64 1.257(16)
O15 C66 1.233(16)
O16 C66 1.258(16)
O17 C70 1.290(18)
O18 C70 1.237(19)
O19 C68 1.260(18)
O20 C68 1.220(18)
C1 H1A 0.9600
C1 H1B 0.9600
C1 H1C 0.9600
C2 C3 1.30(2)
C2 C7 1.419(18)
C3 C4 1.41(2)
C3 H3A 0.9300
C4 C5 1.41(2)
C4 H4A 0.9300
C5 C6 1.354(19)
C5 H5A 0.9300
C6 C7 1.422(19)
C6 C8 1.460(18)
C8 H8A 0.9300
C9 C10 1.367(17)
C9 C14 1.395(17)
C10 C11 1.411(18)
C10 H10A 0.9300
C11 C12 1.396(19)
C11 H11A 0.9300
C12 C13 1.390(18)
C12 C15 1.501(19)
C13 C14 1.384(17)
C13 H13A 0.9300
C14 H14A 0.9300
C15 C16 1.499(17)
C15 H15B 0.9700
C15 H15A 0.9700
C16 C17 1.350(18)
C16 C21 1.402(18)
C17 C18 1.378(17)
C17 H17A 0.9300
C18 C19 1.383(17)
C18 H18A 0.9300
C19 C20 1.391(18)
C20 C21 1.383(18)
C20 H20A 0.9300
C21 H21A 0.9300
C22 C23 1.430(17)
C22 H22A 0.9300
C23 C24 1.394(17)
C23 C28 1.412(17)
C24 C25 1.35(2)
C24 H24A 0.9300
C25 C26 1.41(2)
C25 H25A 0.9300
C26 C27 1.354(18)
C26 H26A 0.9300
C27 C28 1.401(16)
C29 H29A 0.9600
C29 H29B 0.9600
C29 H29C 0.9600
C30 H30A 0.9600
C30 H30B 0.9600
C30 H30C 0.9600
C31 C32 1.40(2)
C31 C36 1.400(17)
C32 C33 1.40(2)
C32 H32A 0.9300
C33 C34 1.336(19)
C33 H33A 0.9300
C34 C35 1.432(18)
C34 H34A 0.9300
C35 C36 1.412(17)
C35 C37 1.440(16)
C37 H37A 0.9300
C38 C39 1.359(17)
C38 C43 1.400(17)
C39 C40 1.357(17)
C39 H39A 0.9300
C40 C41 1.399(17)
C40 H40A 0.9300
C41 C42 1.363(17)
C41 C44 1.486(17)
C42 C43 1.392(17)
C42 H42A 0.9300
C43 H43A 0.9300
C44 C45 1.511(19)
C44 H44A 0.9700
C44 H44B 0.9700
C45 C46 1.360(18)
C45 C50 1.388(19)
C46 C47 1.385(18)
C46 H46A 0.9300
C47 C48 1.387(18)
C47 H47A 0.9300
C48 C49 1.362(17)
C49 C50 1.402(18)
C49 H49A 0.9300
C50 H50A 0.9300
C51 C52 1.420(17)
C51 H51A 0.9300
C52 C57 1.394(16)
C52 C53 1.401(17)
C53 C54 1.367(19)
C53 H53A 0.9300
C54 C55 1.37(2)
C54 H54A 0.9300
C55 C56 1.45(2)
C55 H55A 0.9300
C56 C57 1.406(17)
C58 H58A 0.9600
C58 H58B 0.9600
C58 H58C 0.9600
C59 C60 1.51(3)
C59 H59A 0.9600
C59 H59B 0.9600
C59 H59C 0.9600
C61 C62 1.51(2)
C61 H61A 0.9600
C61 H61B 0.9600
C61 H61C 0.9600
C63 C64 1.48(2)
C63 H63A 0.9600
C63 H63B 0.9600
C63 H63C 0.9600
C65 C66 1.49(2)
C65 H65A 0.9600
C65 H65B 0.9600
C65 H65C 0.9600
C67 C68 1.53(3)
C67 H67A 0.9600
C67 H67B 0.9600
C67 H67C 0.9600
C69 C70 1.49(2)
C69 H69A 0.9600
C69 H69B 0.9600
C69 H69C 0.9600
O21 C71 1.446(10)
O21 H21B 0.8200
C71 H71A 0.9600
C71 H71B 0.9600
C71 H71C 0.9600
O22 C72 1.451(10)
O22 H22B 0.8200
C72 H72A 0.9600
C72 H72B 0.9600
C72 H72C 0.9600
O23 C73 1.450(10)
O23 H23A 0.8200
C73 H73A 0.9600
C73 H73B 0.9600
C73 H73C 0.9600
